data_8103119
loop_
_publ_author_name
'Man-Sheng Chen'
'Yi-Fang Deng'
'Dai-Zhi Kuang'
'Chun-Hua Zhang'

_publ_section_title
;
 Crystal structure of
 aqua(1H-imidazol)-(\m3-5-isonicotinamidoisophthalato-\k2O1,O3-\k1N1)iron(II)
 monohydrate, Fe(H2O)(C3H4N2)(C14H8N2O5) &#x00B7; H2O
;
_journal_issue 1
_journal_name_full 'Zeitschrift f\"ur Kristallographie - New Crystal Structures'
_journal_page_first 25
_journal_volume 226
_journal_year 2011
_chemical_formula_sum 'C17 H16 Fe N4 O7'
_chemical_formula_weight 444.19
_chemical_name_systematic
; 
[[Aqua(1H-imidazol)
(\m~3~-5-isonicotinamidoisophthalato-\k^2^O^1^,O^3^-\k^1^N^1^)
iron(II)]monohydrate] 
;
_space_group_IT_number 14
_symmetry_cell_setting monoclinic
_symmetry_space_group_name_Hall '-P 2ybc'
_symmetry_space_group_name_H-M 'P 1 21/c 1'
_atom_sites_solution_hydrogens geom
_atom_sites_solution_primary direct
_atom_sites_solution_secondary difmap
_audit_creation_method SHELXL-97
_cell_angle_alpha 90.00
_cell_angle_beta 102.001(2)
_cell_angle_gamma 90.00
_cell_formula_units_Z 4
_cell_length_a 7.696(5)
_cell_length_b 17.961(12)
_cell_length_c 12.778(9)
_cell_measurement_temperature 296(2)
_cell_volume 1728(2)
_computing_structure_refinement 'SHELXL-97 (Sheldrick, 1997)'
_computing_structure_solution 'SHELXS-97 (Sheldrick, 1990)'
_diffrn_ambient_temperature 296(2)
_diffrn_measured_fraction_theta_full 0.996
_diffrn_measured_fraction_theta_max 0.996
_diffrn_radiation_monochromator graphite
_diffrn_radiation_source 'fine-focus sealed tube'
_diffrn_radiation_type MoK\a
_diffrn_radiation_wavelength 0.71073
_diffrn_reflns_av_R_equivalents 0.0888
_diffrn_reflns_av_sigmaI/netI 0.0812
_diffrn_reflns_limit_h_max 9
_diffrn_reflns_limit_h_min -9
_diffrn_reflns_limit_k_max 21
_diffrn_reflns_limit_k_min -19
_diffrn_reflns_limit_l_max 11
_diffrn_reflns_limit_l_min -15
_diffrn_reflns_number 8698
_diffrn_reflns_theta_full 25.24
_diffrn_reflns_theta_max 25.24
_diffrn_reflns_theta_min 1.99
_exptl_absorpt_coefficient_mu 0.926
_exptl_absorpt_correction_T_max 0.9131
_exptl_absorpt_correction_T_min 0.8222
_exptl_absorpt_correction_type multi-scan
_exptl_absorpt_process_details Sadabs
_exptl_crystal_density_diffrn 1.708
_exptl_crystal_density_method 'not measured'
_exptl_crystal_F_000 912
_exptl_crystal_size_max 0.22
_exptl_crystal_size_mid 0.16
_exptl_crystal_size_min 0.10
_refine_diff_density_max 0.551
_refine_diff_density_min -0.741
_refine_diff_density_rms 0.152
_refine_ls_extinction_coef 0.022(2)
_refine_ls_extinction_expression Fc^*^=kFc[1+0.001xFc^2^\l^3^/sin(2\q)]^-1/4^
_refine_ls_extinction_method SHELXL
_refine_ls_goodness_of_fit_ref 1.086
_refine_ls_hydrogen_treatment constr
_refine_ls_matrix_type full
_refine_ls_number_parameters 263
_refine_ls_number_reflns 3113
_refine_ls_number_restraints 0
_refine_ls_restrained_S_all 1.086
_refine_ls_R_factor_all 0.0526
_refine_ls_R_factor_gt 0.0450
_refine_ls_shift/su_max 0.001
_refine_ls_shift/su_mean 0.000
_refine_ls_structure_factor_coef Fsqd
_refine_ls_weighting_details 'calc w=1/[\s^2^(Fo^2^)+(0.0673P)^2^+0.0000P] where P=(Fo^2^+2Fc^2^)/3'
_refine_ls_weighting_scheme calc
_refine_ls_wR_factor_gt 0.1144
_refine_ls_wR_factor_ref 0.1183
_reflns_number_gt 2581
_reflns_number_total 3113
_reflns_threshold_expression >2sigma(I)
_cod_data_source_file 1267-3330.cff
_cod_data_source_block 1
_cod_depositor_comments
;
The following automatic conversions were performed:

'_symmetry_cell_setting' value 'Monoclinic' changed to 'monoclinic'
according to /home/saulius/struct/CIF-dictionaries/cif_core.dic
dictionary named 'cif_core.dic' version 2.4.1 from 2010-06-29.

Automatic conversion script
Id: cif_fix_values 1715 2011-07-08 13:25:40Z adriana 
;
_cod_original_sg_symbol_H-M 'P2(1)/c  '
_cod_database_code 8103119

loop_
_symmetry_equiv_pos_as_xyz
'x, y, z'
'-x, y+1/2, -z+1/2'
'-x, -y, -z'
'x, -y-1/2, z-1/2'

loop_
_atom_site_label
_atom_site_type_symbol
_atom_site_fract_x
_atom_site_fract_y
_atom_site_fract_z
_atom_site_U_iso_or_equiv
_atom_site_adp_type
_atom_site_occupancy
_atom_site_symmetry_multiplicity
_atom_site_calc_flag
_atom_site_refinement_flags
Fe1 Fe 0.63115(5) 0.63585(2) 0.43799(3) 0.02026(18) Uani 1 1 d .
C1 C 0.2766(4) 0.47607(16) 0.0233(2) 0.0250(6) Uani 1 1 d .
C2 C 0.3209(4) 0.40139(17) 0.0252(2) 0.0260(6) Uani 1 1 d .
H2A H 0.2742 0.3717 -0.0335 0.031 Uiso 1 1 calc R
C3 C 0.4336(4) 0.36993(16) 0.1130(2) 0.0243(6) Uani 1 1 d .
C4 C 0.4995(4) 0.41453(16) 0.2014(2) 0.0256(6) Uani 1 1 d .
H4 H 0.5779 0.3947 0.2601 0.031 Uiso 1 1 calc R
C5 C 0.4485(4) 0.48825(16) 0.2021(2) 0.0243(6) Uani 1 1 d .
C6 C 0.3387(4) 0.52006(16) 0.1130(2) 0.0273(7) Uani 1 1 d .
H6 H 0.3072 0.5700 0.1134 0.033 Uiso 1 1 calc R
C7 C 0.5109(4) 0.53772(17) 0.2971(2) 0.0269(7) Uani 1 1 d .
C8 C 0.4784(4) 0.28778(17) 0.1131(2) 0.0288(7) Uani 1 1 d .
C9 C 0.1111(4) 0.57442(17) -0.0959(2) 0.0281(7) Uani 1 1 d .
C10 C 0.0062(4) 0.58622(17) -0.2081(2) 0.0272(7) Uani 1 1 d .
C11 C -0.0045(5) 0.5360(2) -0.2907(2) 0.0509(10) Uani 1 1 d .
H11 H 0.0589 0.4916 -0.2800 0.061 Uiso 1 1 calc R
C12 C -0.1092(5) 0.5519(2) -0.3890(2) 0.0470(9) Uani 1 1 d .
H12 H -0.1152 0.5169 -0.4433 0.056 Uiso 1 1 calc R
C13 C -0.1891(5) 0.66275(19) -0.3314(2) 0.0412(9) Uani 1 1 d .
H13 H -0.2521 0.7071 -0.3448 0.049 Uiso 1 1 calc R
C14 C -0.0881(5) 0.65117(18) -0.2309(2) 0.0388(8) Uani 1 1 d .
H14 H -0.0835 0.6873 -0.1782 0.047 Uiso 1 1 calc R
C15 C 0.8212(4) 0.65328(18) 0.2480(2) 0.0332(7) Uani 1 1 d .
H15 H 0.7139 0.6503 0.1988 0.040 Uiso 1 1 calc R
C16 C 0.9841(5) 0.6626(2) 0.2231(3) 0.0423(8) Uani 1 1 d .
H16 H 1.0089 0.6667 0.1551 0.051 Uiso 1 1 calc R
C17 C 1.0112(5) 0.6567(2) 0.3966(3) 0.0456(9) Uani 1 1 d .
H17 H 1.0629 0.6566 0.4692 0.055 Uiso 1 1 calc R
N1 N -0.2016(3) 0.61363(14) -0.41083(18) 0.0279(6) Uani 1 1 d .
N2 N 0.1681(3) 0.50422(15) -0.07194(18) 0.0311(6) Uani 1 1 d .
H2 H 0.1338 0.4719 -0.1216 0.037 Uiso 1 1 calc R
N3 N 0.8412(3) 0.64907(14) 0.3578(2) 0.0318(6) Uani 1 1 d .
N4 N 1.1017(4) 0.6646(2) 0.3178(2) 0.0549(9) Uani 1 1 d .
H4A H 1.2148 0.6700 0.3262 0.066 Uiso 1 1 calc R
O1 O 0.6102(3) 0.51247(12) 0.38078(15) 0.0347(5) Uani 1 1 d .
O2 O 0.4654(3) 0.60470(12) 0.29067(16) 0.0338(5) Uani 1 1 d .
O3 O 0.5987(3) 0.26363(13) 0.18476(18) 0.0527(7) Uani 1 1 d .
O4 O 0.3879(3) 0.24832(12) 0.03986(15) 0.0358(5) Uani 1 1 d .
O5 O 0.1376(3) 0.62626(13) -0.03242(18) 0.0461(7) Uani 1 1 d .
O1W O 0.4100(3) 0.61890(12) 0.51054(16) 0.0352(5) Uani 1 1 d .
H1WB H 0.3367 0.6014 0.4572 0.042 Uiso 1 1 d R
H1WA H 0.4240 0.5809 0.5510 0.042 Uiso 1 1 d R
O2W O 0.7198(4) 0.26138(16) 0.4006(2) 0.0699(9) Uani 1 1 d .
H2WB H 0.6815 0.2625 0.3333 0.084 Uiso 1 1 d R
H2WA H 0.6788 0.2990 0.4279 0.084 Uiso 1 1 d R

loop_
_atom_site_aniso_label
_atom_site_aniso_U_11
_atom_site_aniso_U_22
_atom_site_aniso_U_33
_atom_site_aniso_U_23
_atom_site_aniso_U_13
_atom_site_aniso_U_12
Fe1 0.0252(3) 0.0192(3) 0.0138(3) 0.00043(14) -0.00201(16) -0.00017(16)
C1 0.0276(16) 0.0274(17) 0.0184(14) 0.0018(11) 0.0014(11) 0.0020(12)
C2 0.0325(16) 0.0256(17) 0.0179(14) -0.0020(12) 0.0011(11) -0.0017(13)
C3 0.0261(15) 0.0221(16) 0.0238(15) -0.0004(11) 0.0028(12) 0.0003(11)
C4 0.0293(16) 0.0230(16) 0.0214(14) 0.0021(12) -0.0016(11) 0.0003(12)
C5 0.0266(16) 0.0256(16) 0.0190(14) -0.0026(11) 0.0008(11) -0.0033(12)
C6 0.0332(17) 0.0224(16) 0.0243(15) -0.0005(12) 0.0013(12) 0.0012(13)
C7 0.0281(16) 0.0277(17) 0.0243(15) -0.0023(12) 0.0041(12) -0.0037(13)
C8 0.0360(17) 0.0249(16) 0.0241(15) 0.0004(12) 0.0035(13) 0.0011(13)
C9 0.0299(17) 0.0268(17) 0.0250(15) 0.0007(13) 0.0000(12) 0.0020(12)
C10 0.0290(16) 0.0284(17) 0.0220(15) 0.0031(12) 0.0002(12) -0.0009(13)
C11 0.070(3) 0.041(2) 0.0326(19) -0.0039(16) -0.0096(17) 0.0299(19)
C12 0.069(3) 0.041(2) 0.0242(17) -0.0067(14) -0.0061(15) 0.0207(18)
C13 0.056(2) 0.0295(18) 0.0302(17) -0.0004(14) -0.0089(15) 0.0093(16)
C14 0.055(2) 0.0293(18) 0.0253(16) -0.0043(13) -0.0083(15) 0.0044(15)
C15 0.0331(18) 0.0396(19) 0.0248(16) 0.0003(13) 0.0013(13) -0.0034(14)
C16 0.044(2) 0.053(2) 0.0305(18) 0.0006(16) 0.0086(15) -0.0070(17)
C17 0.035(2) 0.069(3) 0.0299(18) -0.0010(17) 0.0005(15) -0.0070(17)
N1 0.0326(14) 0.0267(14) 0.0223(12) 0.0027(10) 0.0005(10) 0.0027(11)
N2 0.0413(15) 0.0285(15) 0.0181(12) -0.0014(10) -0.0062(10) 0.0043(11)
N3 0.0312(15) 0.0359(16) 0.0269(14) -0.0014(11) 0.0029(11) -0.0028(11)
N4 0.0275(16) 0.092(3) 0.0439(18) -0.0026(17) 0.0041(13) -0.0109(16)
O1 0.0446(13) 0.0321(13) 0.0217(11) -0.0002(9) -0.0062(9) -0.0024(10)
O2 0.0367(12) 0.0270(13) 0.0339(12) -0.0085(9) -0.0013(9) 0.0006(10)
O3 0.0653(17) 0.0311(14) 0.0482(15) -0.0010(11) -0.0194(13) 0.0138(12)
O4 0.0517(14) 0.0213(12) 0.0295(11) -0.0047(9) -0.0026(10) -0.0031(10)
O5 0.0663(17) 0.0318(14) 0.0300(12) -0.0027(10) -0.0135(11) 0.0102(11)
O1W 0.0383(13) 0.0373(13) 0.0279(11) 0.0045(9) 0.0015(9) -0.0016(10)
O2W 0.101(2) 0.065(2) 0.0434(15) -0.0090(13) 0.0128(15) 0.0305(17)

loop_
_atom_type_symbol
_atom_type_description
_atom_type_scat_dispersion_real
_atom_type_scat_dispersion_imag
_atom_type_scat_source
C C 0.0033 0.0016 'International Tables Vol C Tables 4.2.6.8 and 6.1.1.4'
H H 0.0000 0.0000 'International Tables Vol C Tables 4.2.6.8 and 6.1.1.4'
N N 0.0061 0.0033 'International Tables Vol C Tables 4.2.6.8 and 6.1.1.4'
O O 0.0106 0.0060 'International Tables Vol C Tables 4.2.6.8 and 6.1.1.4'
Fe Fe 0.3463 0.8444 'International Tables Vol C Tables 4.2.6.8 and 6.1.1.4'

loop_
_geom_angle_atom_site_label_1
_geom_angle_atom_site_label_2
_geom_angle_atom_site_label_3
_geom_angle
_geom_angle_site_symmetry_1
_geom_angle_site_symmetry_3
O4 Fe1 N3 92.32(10) 2_655 .
O4 Fe1 O2 109.64(8) 2_655 .
N3 Fe1 O2 88.78(10) . .
O4 Fe1 O1W 89.67(9) 2_655 .
N3 Fe1 O1W 176.43(9) . .
O2 Fe1 O1W 87.75(10) . .
O4 Fe1 N1 96.13(9) 2_655 1_656
N3 Fe1 N1 94.74(11) . 1_656
O2 Fe1 N1 153.85(10) . 1_656
O1W Fe1 N1 88.01(10) . 1_656
O4 Fe1 O1 168.30(7) 2_655 .
N3 Fe1 O1 87.96(9) . .
O2 Fe1 O1 58.67(8) . .
O1W Fe1 O1 89.50(8) . .
N1 Fe1 O1 95.50(9) 1_656 .
C2 C1 C6 119.7(3) . .
C2 C1 N2 117.4(2) . .
C6 C1 N2 123.0(3) . .
C1 C2 C3 121.3(3) . .
C1 C2 H2A 119.3 . .
C3 C2 H2A 119.3 . .
C2 C3 C4 118.9(3) . .
C2 C3 C8 120.1(3) . .
C4 C3 C8 121.0(3) . .
C5 C4 C3 120.0(3) . .
C5 C4 H4 120.0 . .
C3 C4 H4 120.0 . .
C4 C5 C6 120.9(3) . .
C4 C5 C7 121.9(2) . .
C6 C5 C7 117.2(3) . .
C1 C6 C5 119.1(3) . .
C1 C6 H6 120.4 . .
C5 C6 H6 120.4 . .
O2 C7 O1 120.9(3) . .
O2 C7 C5 118.6(2) . .
O1 C7 C5 120.6(3) . .
O3 C8 O4 124.4(3) . .
O3 C8 C3 118.5(3) . .
O4 C8 C3 117.1(2) . .
O5 C9 N2 124.0(3) . .
O5 C9 C10 120.4(3) . .
N2 C9 C10 115.6(3) . .
C14 C10 C11 116.7(3) . .
C14 C10 C9 118.4(3) . .
C11 C10 C9 124.9(3) . .
C12 C11 C10 119.7(3) . .
C12 C11 H11 120.2 . .
C10 C11 H11 120.2 . .
N1 C12 C11 123.9(3) . .
N1 C12 H12 118.0 . .
C11 C12 H12 118.0 . .
N1 C13 C14 123.3(3) . .
N1 C13 H13 118.3 . .
C14 C13 H13 118.3 . .
C13 C14 C10 119.9(3) . .
C13 C14 H14 120.0 . .
C10 C14 H14 120.0 . .
C16 C15 N3 109.3(3) . .
C16 C15 H15 125.4 . .
N3 C15 H15 125.4 . .
N4 C16 C15 105.7(3) . .
N4 C16 H16 127.2 . .
C15 C16 H16 127.2 . .
N3 C17 N4 111.1(3) . .
N3 C17 H17 124.4 . .
N4 C17 H17 124.4 . .
C12 N1 C13 116.5(3) . .
C12 N1 Fe1 123.4(2) . 1_454
C13 N1 Fe1 120.1(2) . 1_454
C9 N2 C1 129.3(2) . .
C9 N2 H2 115.3 . .
C1 N2 H2 115.3 . .
C17 N3 C15 105.7(3) . .
C17 N3 Fe1 129.7(2) . .
C15 N3 Fe1 124.6(2) . .
C17 N4 C16 108.2(3) . .
C17 N4 H4A 125.9 . .
C16 N4 H4A 125.9 . .
C7 O1 Fe1 85.08(17) . .
C7 O2 Fe1 94.99(17) . .
C8 O4 Fe1 119.70(19) . 2_645
Fe1 O1W H1WB 99.3 . .
Fe1 O1W H1WA 111.7 . .
H1WB O1W H1WA 99.8 . .
H2WB O2W H2WA 108.4 . .

loop_
_geom_bond_atom_site_label_1
_geom_bond_atom_site_label_2
_geom_bond_distance
_geom_bond_site_symmetry_2
Fe1 O4 2.049(3) 2_655
Fe1 N3 2.100(3) .
Fe1 O2 2.118(2) .
Fe1 O1W 2.122(2) .
Fe1 N1 2.125(3) 1_656
Fe1 O1 2.328(3) .
C1 C2 1.383(4) .
C1 C6 1.392(4) .
C1 N2 1.418(3) .
C2 C3 1.388(4) .
C2 H2A 0.9300 .
C3 C4 1.392(4) .
C3 C8 1.515(4) .
C4 C5 1.382(4) .
C4 H4 0.9300 .
C5 C6 1.392(4) .
C5 C7 1.501(4) .
C6 H6 0.9300 .
C7 O2 1.251(4) .
C7 O1 1.262(3) .
C8 O3 1.237(3) .
C8 O4 1.262(3) .
C9 O5 1.223(4) .
C9 N2 1.349(4) .
C9 C10 1.507(4) .
C10 C14 1.373(4) .
C10 C11 1.377(4) .
C11 C12 1.374(4) .
C11 H11 0.9300 .
C12 N1 1.315(4) .
C12 H12 0.9300 .
C13 N1 1.333(4) .
C13 C14 1.372(4) .
C13 H13 0.9300 .
C14 H14 0.9300 .
C15 C16 1.366(5) .
C15 N3 1.381(4) .
C15 H15 0.9300 .
C16 N4 1.353(4) .
C16 H16 0.9300 .
C17 N3 1.307(4) .
C17 N4 1.345(4) .
C17 H17 0.9300 .
N1 Fe1 2.125(3) 1_454
N2 H2 0.8600 .
N4 H4A 0.8600 .
O4 Fe1 2.049(3) 2_645
O1W H1WB 0.8500 .
O1W H1WA 0.8501 .
O2W H2WB 0.8501 .
O2W H2WA 0.8500 .

loop_
_geom_torsion_atom_site_label_1
_geom_torsion_atom_site_label_2
_geom_torsion_atom_site_label_3
_geom_torsion_atom_site_label_4
_geom_torsion
_geom_torsion_site_symmetry_1
_geom_torsion_site_symmetry_4
C6 C1 C2 C3 -3.2(4) . .
N2 C1 C2 C3 176.7(3) . .
C1 C2 C3 C4 1.4(4) . .
C1 C2 C3 C8 179.5(3) . .
C2 C3 C4 C5 1.9(4) . .
C8 C3 C4 C5 -176.1(3) . .
C3 C4 C5 C6 -3.4(4) . .
C3 C4 C5 C7 177.8(3) . .
C2 C1 C6 C5 1.7(4) . .
N2 C1 C6 C5 -178.3(3) . .
C4 C5 C6 C1 1.6(4) . .
C7 C5 C6 C1 -179.5(2) . .
C4 C5 C7 O2 177.2(3) . .
C6 C5 C7 O2 -1.7(4) . .
C4 C5 C7 O1 -1.4(4) . .
C6 C5 C7 O1 179.7(3) . .
C2 C3 C8 O3 169.4(3) . .
C4 C3 C8 O3 -12.6(4) . .
C2 C3 C8 O4 -11.3(4) . .
C4 C3 C8 O4 166.7(3) . .
O5 C9 C10 C14 -13.0(5) . .
N2 C9 C10 C14 165.9(3) . .
O5 C9 C10 C11 167.8(3) . .
N2 C9 C10 C11 -13.3(5) . .
C14 C10 C11 C12 -1.4(6) . .
C9 C10 C11 C12 177.8(3) . .
C10 C11 C12 N1 0.6(6) . .
N1 C13 C14 C10 -0.2(6) . .
C11 C10 C14 C13 1.2(5) . .
C9 C10 C14 C13 -178.1(3) . .
N3 C15 C16 N4 -0.5(4) . .
C11 C12 N1 C13 0.4(6) . .
C11 C12 N1 Fe1 -178.1(3) . 1_454
C14 C13 N1 C12 -0.6(5) . .
C14 C13 N1 Fe1 178.0(3) . 1_454
O5 C9 N2 C1 -4.9(5) . .
C10 C9 N2 C1 176.2(3) . .
C2 C1 N2 C9 -177.7(3) . .
C6 C1 N2 C9 2.3(5) . .
N4 C17 N3 C15 -0.8(4) . .
N4 C17 N3 Fe1 -179.3(2) . .
C16 C15 N3 C17 0.8(4) . .
C16 C15 N3 Fe1 179.4(2) . .
O4 Fe1 N3 C17 83.5(3) 2_655 .
O2 Fe1 N3 C17 -166.9(3) . .
O1W Fe1 N3 C17 -152.9(14) . .
N1 Fe1 N3 C17 -12.8(3) 1_656 .
O1 Fe1 N3 C17 -108.2(3) . .
O4 Fe1 N3 C15 -94.7(2) 2_655 .
O2 Fe1 N3 C15 14.9(2) . .
O1W Fe1 N3 C15 28.9(16) . .
N1 Fe1 N3 C15 169.0(2) 1_656 .
O1 Fe1 N3 C15 73.6(2) . .
N3 C17 N4 C16 0.5(4) . .
C15 C16 N4 C17 0.0(4) . .
O2 C7 O1 Fe1 -6.0(3) . .
C5 C7 O1 Fe1 172.5(2) . .
O4 Fe1 O1 C7 5.3(5) 2_655 .
N3 Fe1 O1 C7 -86.25(18) . .
O2 Fe1 O1 C7 3.57(16) . .
O1W Fe1 O1 C7 91.24(18) . .
N1 Fe1 O1 C7 179.19(17) 1_656 .
O1 C7 O2 Fe1 6.6(3) . .
C5 C7 O2 Fe1 -171.9(2) . .
O4 Fe1 O2 C7 176.77(17) 2_655 .
N3 Fe1 O2 C7 84.75(18) . .
O1W Fe1 O2 C7 -94.39(18) . .
N1 Fe1 O2 C7 -13.5(3) 1_656 .
O1 Fe1 O2 C7 -3.60(16) . .
O3 C8 O4 Fe1 22.3(4) . 2_645
C3 C8 O4 Fe1 -157.0(2) . 2_645
